data_7200962
loop_
_publ_author_name
'Phuengphai, Pongthipun'
'Youngme, Sujittra'
'Kongsaeree, Palangpon'
'Pakawatchai, Chaveng'
'Chaichit, Narongsak'
'Teat, Simon J.'
'Gamez, Patrick'
'Reedijk, Jan'

_publ_section_title
;
 Drastic steric effects from, respectively, a hydrogen, a methyl and an
 ethyl group on the coordination network of a
 zinc(II)--4,4&#x2032;-bipyridine--carboxylato ternary system
;
_journal_issue 8
_journal_name_full CrystEngComm
_journal_page_first 1723
_journal_paper_doi 10.1039/b901607d
_journal_volume 11
_journal_year 2009
_chemical_formula_moiety 'C52 H52 N8 O8 Zn3, 2(C10 H8 N2), 2(Cl O4), 4(H2 O)'
_chemical_formula_sum 'C72 H76 Cl2 N12 O20 Zn3'
_chemical_formula_weight 1696.46
_chemical_name_common
;
Polymeric tetra-mu-propionato-tetrakis(4,4-
bipyridyl)trizinc(ii) bis(perchlorate)bis(4,4-bipyridyl)tetrahydrate
;
_chemical_name_systematic
;
?
;
_space_group_IT_number 14
_symmetry_cell_setting monoclinic
_symmetry_space_group_name_Hall '-P 2ybc'
_symmetry_space_group_name_H-M 'P 1 21/c 1'
_atom_sites_solution_hydrogens mixed
_atom_sites_solution_primary direct
_atom_sites_solution_secondary difmap
_audit_creation_method SHELXL-97
_cell_angle_alpha 90.00
_cell_angle_beta 119.90(3)
_cell_angle_gamma 90.00
_cell_formula_units_Z 4
_cell_length_a 18.506(4)
_cell_length_b 18.838(4)
_cell_length_c 25.568(5)
_cell_measurement_reflns_used 9934
_cell_measurement_temperature 293(2)
_cell_measurement_theta_max 29.75
_cell_measurement_theta_min 2.27
_cell_volume 7727(4)
_computing_cell_refinement 'Bruker SAINT'
_computing_data_collection 'Bruker SMART'
_computing_data_reduction 'Bruker SAINT'
_computing_molecular_graphics 'Bruker SHELXTL'
_computing_publication_material 'Bruker SHELXTL & local programs'
_computing_structure_refinement 'Bruker SHELXTL'
_computing_structure_solution 'Bruker SHELXTL'
_diffrn_ambient_temperature 293(2)
_diffrn_measured_fraction_theta_full 0.872
_diffrn_measured_fraction_theta_max 1.000
_diffrn_measurement_device_type 'Siemens SMART CCD diffractometer'
_diffrn_measurement_method '\w rotation with narrow frames'
_diffrn_radiation_monochromator graphite
_diffrn_radiation_source 'fine-focus sealed tube'
_diffrn_radiation_type MoK\a
_diffrn_radiation_wavelength 0.71073
_diffrn_reflns_av_R_equivalents 0.0553
_diffrn_reflns_av_sigmaI/netI 0.0736
_diffrn_reflns_limit_h_max 20
_diffrn_reflns_limit_h_min -23
_diffrn_reflns_limit_k_max 21
_diffrn_reflns_limit_k_min -24
_diffrn_reflns_limit_l_max 33
_diffrn_reflns_limit_l_min -33
_diffrn_reflns_number 34960
_diffrn_reflns_theta_full 27.48
_diffrn_reflns_theta_max 27.48
_diffrn_reflns_theta_min 2.16
_diffrn_standards_number 0
_exptl_absorpt_coefficient_mu 1.071
_exptl_absorpt_correction_T_max 0.68
_exptl_absorpt_correction_T_min 0.60
_exptl_absorpt_correction_type multi-scan
_exptl_absorpt_process_details 'SADABS 2000 Siemens Madison WI USA'
_exptl_crystal_colour colourless
_exptl_crystal_density_diffrn 1.458
_exptl_crystal_density_method 'not measured'
_exptl_crystal_description block
_exptl_crystal_F_000 3504
_exptl_crystal_size_max 0.40
_exptl_crystal_size_mid 0.35
_exptl_crystal_size_min 0.30
_refine_diff_density_max 0.417
_refine_diff_density_min -0.564
_refine_diff_density_rms 0.058
_refine_ls_extinction_method none
_refine_ls_goodness_of_fit_ref 1.023
_refine_ls_hydrogen_treatment mixed
_refine_ls_matrix_type full
_refine_ls_number_parameters 1078
_refine_ls_number_reflns 15462
_refine_ls_number_restraints 616
_refine_ls_restrained_S_all 1.107
_refine_ls_R_factor_all 0.0897
_refine_ls_R_factor_gt 0.0562
_refine_ls_shift/su_max 0.062
_refine_ls_shift/su_mean 0.001
_refine_ls_structure_factor_coef Fsqd
_refine_ls_weighting_details 'calc w=1/[\s^2^(Fo^2^)+(0.0511P)^2^+7.3902P] where P=(Fo^2^+2Fc^2^)/3'
_refine_ls_weighting_scheme calc
_refine_ls_wR_factor_gt 0.1223
_refine_ls_wR_factor_ref 0.1332
_reflns_number_gt 10977
_reflns_number_total 15462
_reflns_threshold_expression I>2\s(I)
_cod_data_source_file b901607d.txt
_cod_data_source_block CCDC_699372
_cod_original_cell_volume 7727(3)
_cod_original_sg_symbol_H-M P2(1)/c
_cod_database_code 7200962

loop_
_symmetry_equiv_pos_as_xyz
'x, y, z'
'-x, y+1/2, -z+1/2'
'-x, -y, -z'
'x, -y-1/2, z-1/2'

loop_
_atom_site_label
_atom_site_type_symbol
_atom_site_fract_x
_atom_site_fract_y
_atom_site_fract_z
_atom_site_U_iso_or_equiv
_atom_site_adp_type
_atom_site_occupancy
_atom_site_symmetry_multiplicity
_atom_site_calc_flag
_atom_site_refinement_flags
_atom_site_disorder_assembly
_atom_site_disorder_group
Zn1 Zn 0.25019(2) 0.51906(2) 0.249809(15) 0.02718(10) Uani 1 1 d . . .
Zn2 Zn 0.26135(2) 0.71940(2) 0.252056(15) 0.03038(11) Uani 1 1 d . . .
Zn3 Zn -0.23604(2) 0.68136(2) -0.248070(15) 0.02955(11) Uani 1 1 d . . .
N1 N 0.34439(17) 0.51683(15) 0.34488(11) 0.0331(6) Uani 1 1 d . . .
C1 C 0.3246(2) 0.5065(2) 0.38775(15) 0.0440(9) Uani 1 1 d . . .
H1C H 0.2684 0.5034 0.3763 0.053 Uiso 1 1 calc R . .
C2 C 0.3829(2) 0.5001(2) 0.44844(15) 0.0455(10) Uani 1 1 d . . .
H2B H 0.3654 0.4930 0.4764 0.055 Uiso 1 1 calc R . .
C3 C 0.46733(19) 0.50405(18) 0.46754(13) 0.0305(7) Uani 1 1 d . . .
C4 C 0.4874(2) 0.5159(2) 0.42287(15) 0.0439(9) Uani 1 1 d . . .
H4A H 0.5430 0.5197 0.4330 0.053 Uiso 1 1 calc R . .
C5 C 0.4251(2) 0.5222(2) 0.36325(14) 0.0423(9) Uani 1 1 d . . .
H5A H 0.4407 0.5308 0.3344 0.051 Uiso 1 1 calc R . .
N2 N 0.15508(17) 0.51415(15) 0.15543(11) 0.0327(6) Uani 1 1 d . . .
C6 C 0.0752(2) 0.5059(2) 0.13768(14) 0.0397(9) Uani 1 1 d . . .
H6A H 0.0598 0.5045 0.1671 0.048 Uiso 1 1 calc R . .
C7 C 0.0133(2) 0.4991(2) 0.07815(15) 0.0405(9) Uani 1 1 d . . .
H7A H -0.0417 0.4924 0.0688 0.049 Uiso 1 1 calc R . .
C8 C 0.0325(2) 0.50231(19) 0.03246(13) 0.0317(7) Uani 1 1 d . . .
C9 C 0.1157(2) 0.5117(3) 0.05076(15) 0.0585(13) Uani 1 1 d . . .
H9A H 0.1326 0.5148 0.0221 0.070 Uiso 1 1 calc R . .
C10 C 0.1742(2) 0.5166(3) 0.11150(15) 0.0540(12) Uani 1 1 d . . .
H10A H 0.2299 0.5219 0.1223 0.065 Uiso 1 1 calc R . .
N3 N 0.36166(18) 0.71544(16) 0.34694(11) 0.0381(7) Uani 1 1 d . . .
C11 C 0.3437(3) 0.7071(3) 0.39064(16) 0.0572(12) Uani 1 1 d . . .
H11A H 0.2878 0.7048 0.3801 0.069 Uiso 1 1 calc R . .
C12 C 0.4028(2) 0.7016(3) 0.45077(16) 0.0590(13) Uani 1 1 d . . .
H12A H 0.3864 0.6953 0.4794 0.071 Uiso 1 1 calc R . .
C13 C 0.4861(2) 0.70538(19) 0.46846(13) 0.0365(8) Uani 1 1 d . . .
C14 C 0.5053(2) 0.7158(2) 0.42362(15) 0.0531(11) Uani 1 1 d . . .
H14A H 0.5607 0.7199 0.4332 0.064 Uiso 1 1 calc R . .
C15 C 0.4418(2) 0.7201(2) 0.36392(15) 0.0507(11) Uani 1 1 d . . .
H15A H 0.4564 0.7266 0.3343 0.061 Uiso 1 1 calc R . .
C16 C 0.5511(2) 0.69926(19) 0.53278(14) 0.0362(8) Uani 1 1 d . . .
C17 C 0.5308(2) 0.6751(2) 0.57525(15) 0.0531(11) Uani 1 1 d . . .
H17A H 0.4761 0.6629 0.5634 0.064 Uiso 1 1 calc R . .
C18 C 0.5917(2) 0.6695(2) 0.63455(15) 0.0517(11) Uani 1 1 d . . .
H18A H 0.5765 0.6529 0.6619 0.062 Uiso 1 1 calc R . .
N4 N 0.67112(17) 0.68628(15) 0.65534(11) 0.0358(7) Uani 1 1 d . . .
C19 C 0.6910(2) 0.7086(2) 0.61455(15) 0.0520(11) Uani 1 1 d . . .
H19A H 0.7464 0.7196 0.6275 0.062 Uiso 1 1 calc R . .
C20 C 0.6332(2) 0.7160(2) 0.55394(15) 0.0527(11) Uani 1 1 d . . .
H20A H 0.6500 0.7324 0.5274 0.063 Uiso 1 1 calc R . .
N5 N 0.16316(17) 0.72075(15) 0.15668(11) 0.0342(7) Uani 1 1 d . . .
C21 C 0.0902(2) 0.6898(2) 0.13860(14) 0.0389(8) Uani 1 1 d . . .
H21A H 0.0794 0.6719 0.1679 0.047 Uiso 1 1 calc R . .
C22 C 0.0294(2) 0.68252(19) 0.07920(14) 0.0372(8) Uani 1 1 d . . .
H22A H -0.0209 0.6605 0.0690 0.045 Uiso 1 1 calc R . .
C23 C 0.0443(2) 0.70862(18) 0.03451(13) 0.0331(8) Uani 1 1 d . . .
C24 C 0.1195(2) 0.7422(2) 0.05290(14) 0.0415(9) Uani 1 1 d . . .
H24A H 0.1313 0.7614 0.0245 0.050 Uiso 1 1 calc R . .
C25 C 0.1769(2) 0.7471(2) 0.11346(15) 0.0425(9) Uani 1 1 d . . .
H25A H 0.2275 0.7695 0.1250 0.051 Uiso 1 1 calc R . .
C26 C -0.0194(2) 0.70036(19) -0.03000(13) 0.0335(8) Uani 1 1 d . . .
C27 C -0.1037(2) 0.6997(2) -0.04924(15) 0.0482(10) Uani 1 1 d . . .
H27A H -0.1218 0.7052 -0.0215 0.058 Uiso 1 1 calc R . .
C28 C -0.1609(2) 0.6910(2) -0.10954(15) 0.0478(10) Uani 1 1 d . . .
H28A H -0.2172 0.6903 -0.1214 0.057 Uiso 1 1 calc R . .
N6 N -0.13903(17) 0.68360(15) -0.15197(11) 0.0343(7) Uani 1 1 d . . .
C29 C -0.0578(2) 0.6839(2) -0.13314(14) 0.0403(9) Uani 1 1 d . . .
H29A H -0.0413 0.6782 -0.1618 0.048 Uiso 1 1 calc R . .
C30 C 0.0034(2) 0.6921(2) -0.07369(14) 0.0394(9) Uani 1 1 d . . .
H30A H 0.0594 0.6921 -0.0630 0.047 Uiso 1 1 calc R . .
N7 N 0.7917(4) 0.1312(4) 0.5186(3) 0.1134(19) Uani 1 1 d . . .
C31 C 0.7213(5) 0.1655(4) 0.4818(4) 0.112(2) Uani 1 1 d . . .
H31A H 0.7217 0.1974 0.4542 0.135 Uiso 1 1 calc R . .
C32 C 0.6481(4) 0.1561(3) 0.4827(3) 0.0895(17) Uani 1 1 d . . .
H32A H 0.6008 0.1817 0.4563 0.107 Uiso 1 1 calc R . .
C33 C 0.6449(3) 0.1089(3) 0.5225(2) 0.0633(12) Uani 1 1 d . . .
C34 C 0.7173(3) 0.0728(3) 0.5595(3) 0.0789(15) Uani 1 1 d . . .
H34A H 0.7184 0.0393 0.5866 0.095 Uiso 1 1 calc R . .
C35 C 0.7880(4) 0.0862(4) 0.5565(3) 0.100(2) Uani 1 1 d . . .
H35A H 0.8364 0.0618 0.5830 0.120 Uiso 1 1 calc R . .
C36 C 0.5688(3) 0.0992(2) 0.5265(2) 0.0604(12) Uani 1 1 d . . .
C37 C 0.4902(3) 0.1063(3) 0.4781(3) 0.0807(15) Uani 1 1 d . . .
H37A H 0.4829 0.1176 0.4403 0.097 Uiso 1 1 calc R . .
C38 C 0.4215(4) 0.0967(3) 0.4855(4) 0.099(2) Uani 1 1 d . . .
H38A H 0.3688 0.1015 0.4517 0.119 Uiso 1 1 calc R . .
N8 N 0.4261(4) 0.0812(3) 0.5369(3) 0.1011(18) Uani 1 1 d . . .
C39 C 0.5011(5) 0.0740(4) 0.5827(3) 0.105(2) Uani 1 1 d . . .
H39A H 0.5059 0.0625 0.6197 0.126 Uiso 1 1 calc R . .
C40 C 0.5728(4) 0.0819(3) 0.5809(3) 0.0858(17) Uani 1 1 d . . .
H40A H 0.6241 0.0758 0.6157 0.103 Uiso 1 1 calc R . .
N9 N -0.1721(3) -0.1610(3) 0.0515(2) 0.0855(13) Uani 1 1 d . . .
C41 C -0.1905(4) -0.0944(4) 0.0305(3) 0.0846(17) Uani 1 1 d . . .
H41A H -0.2464 -0.0819 0.0077 0.102 Uiso 1 1 calc R . .
C42 C -0.1316(3) -0.0435(3) 0.0405(2) 0.0699(13) Uani 1 1 d . . .
H42A H -0.1481 0.0024 0.0260 0.084 Uiso 1 1 calc R . .
C43 C -0.0476(3) -0.0608(3) 0.07239(19) 0.0595(12) Uani 1 1 d . . .
C44 C -0.0280(3) -0.1294(3) 0.0949(2) 0.0694(13) Uani 1 1 d . . .
H44A H 0.0274 -0.1436 0.1172 0.083 Uiso 1 1 calc R . .
C45 C -0.0912(4) -0.1761(3) 0.0840(3) 0.0848(16) Uani 1 1 d . . .
H45A H -0.0764 -0.2214 0.1005 0.102 Uiso 1 1 calc R . .
C46 C 0.0171(3) -0.0086(3) 0.08114(18) 0.0580(12) Uani 1 1 d . . .
C47 C 0.0051(4) 0.0642(3) 0.0821(2) 0.0735(14) Uani 1 1 d . . .
H47A H -0.0448 0.0816 0.0775 0.088 Uiso 1 1 calc R . .
C48 C 0.0672(4) 0.1102(3) 0.0898(2) 0.0812(16) Uani 1 1 d . . .
H48A H 0.0569 0.1585 0.0901 0.097 Uiso 1 1 calc R . .
N10 N 0.1405(3) 0.0916(3) 0.09692(18) 0.0755(12) Uani 1 1 d . . .
C49 C 0.1520(3) 0.0219(3) 0.0967(2) 0.0704(14) Uani 1 1 d . . .
H49A H 0.2027 0.0062 0.1017 0.084 Uiso 1 1 calc R . .
C50 C 0.0940(3) -0.0284(3) 0.08946(19) 0.0621(12) Uani 1 1 d . . .
H50A H 0.1066 -0.0763 0.0902 0.075 Uiso 1 1 calc R . .
O1 O 0.17729(15) 0.69836(13) 0.27753(10) 0.0363(5) Uani 1 1 d . . .
O2 O 0.17229(15) 0.58032(12) 0.27109(10) 0.0371(6) Uani 1 1 d . . .
C51 C 0.1535(2) 0.63794(19) 0.28492(13) 0.0314(7) Uani 1 1 d . . .
C52 C 0.0980(3) 0.6358(2) 0.3124(2) 0.0592(12) Uani 1 1 d . . .
H52A H 0.0458 0.6136 0.2835 0.071 Uiso 1 1 calc R . .
H52B H 0.1241 0.6052 0.3475 0.071 Uiso 1 1 calc R . .
C53 C 0.0785(4) 0.7037(3) 0.3309(3) 0.110(2) Uani 1 1 d . . .
H53A H 0.0427 0.6954 0.3475 0.165 Uiso 1 1 calc R . .
H53B H 0.0508 0.7344 0.2965 0.165 Uiso 1 1 calc R . .
H53C H 0.1292 0.7257 0.3608 0.165 Uiso 1 1 calc R . .
O3 O 0.35283(14) 0.71199(13) 0.22302(10) 0.0378(6) Uani 1 1 d . . .
O4 O 0.30059(14) 0.61430(12) 0.23578(10) 0.0351(5) Uani 1 1 d . . .
C54 C 0.3488(2) 0.64614(19) 0.22081(14) 0.0340(8) Uani 1 1 d . . .
C55 C 0.3984(3) 0.6045(2) 0.1999(2) 0.0597(12) Uani 1 1 d . . .
H55A H 0.4286 0.5677 0.2293 0.072 Uiso 1 1 calc R . .
H55B H 0.3600 0.5812 0.1623 0.072 Uiso 1 1 calc R . .
C56 C 0.4587(4) 0.6461(3) 0.1903(3) 0.0881(17) Uani 1 1 d . . .
H56A H 0.4875 0.6150 0.1770 0.132 Uiso 1 1 calc R . .
H56B H 0.4982 0.6684 0.2274 0.132 Uiso 1 1 calc R . .
H56C H 0.4295 0.6817 0.1602 0.132 Uiso 1 1 calc R . .
O5 O -0.32364(14) 0.65791(13) -0.22706(10) 0.0357(5) Uani 1 1 d . . .
O6 O -0.32992(15) 0.54005(13) -0.23128(11) 0.0394(6) Uani 1 1 d . . .
C57 C -0.3528(2) 0.59909(19) -0.22302(13) 0.0305(7) Uani 1 1 d . . .
C58 C -0.4201(3) 0.6001(2) -0.2071(2) 0.0628(13) Uani 1 1 d . . .
H58A H -0.4651 0.5701 -0.2357 0.075 Uiso 1 1 calc R . .
H58B H -0.3983 0.5783 -0.1677 0.075 Uiso 1 1 calc R . .
C59 C -0.4561(4) 0.6691(3) -0.2055(3) 0.106(2) Uani 1 1 d . . .
H59A H -0.4983 0.6622 -0.1946 0.159 Uiso 1 1 calc R . .
H59B H -0.4803 0.6910 -0.2445 0.159 Uiso 1 1 calc R . .
H59C H -0.4131 0.6992 -0.1762 0.159 Uiso 1 1 calc R . .
O7 O -0.19690(14) 0.57587(12) -0.26334(9) 0.0328(5) Uani 1 1 d . . .
O8 O -0.13801(14) 0.67252(13) -0.27069(10) 0.0365(6) Uani 1 1 d . . .
C60 C -0.1440(2) 0.60632(19) -0.27370(13) 0.0308(7) Uani 1 1 d . . .
C61 C -0.0893(3) 0.5641(2) -0.28979(19) 0.0484(10) Uani 1 1 d . . .
H61A H -0.1136 0.5645 -0.3333 0.058 Uiso 1 1 calc R . .
H61B H -0.0883 0.5153 -0.2775 0.058 Uiso 1 1 calc R . .
C62 C -0.0016(3) 0.5909(3) -0.2615(2) 0.0857(17) Uani 1 1 d . . .
H62A H 0.0296 0.5615 -0.2738 0.128 Uiso 1 1 calc R . .
H62B H 0.0235 0.5894 -0.2184 0.128 Uiso 1 1 calc R . .
H62C H -0.0018 0.6389 -0.2742 0.128 Uiso 1 1 calc R . .
N11 N 0.26067(18) 0.83192(16) 0.25471(12) 0.0364(7) Uani 1 1 d . . .
C71 C 0.3036(2) 0.8702(2) 0.23566(16) 0.0418(9) Uani 1 1 d . . .
H71A H 0.3357 0.8466 0.2224 0.050 Uiso 1 1 calc R . .
C72 C 0.3025(2) 0.9436(2) 0.23477(17) 0.0438(9) Uani 1 1 d . . .
H72A H 0.3330 0.9684 0.2209 0.053 Uiso 1 1 calc R . .
C73 C 0.2557(2) 0.97992(18) 0.25458(15) 0.0359(8) Uani 1 1 d . . .
C74 C 0.2121(2) 0.9396(2) 0.27484(16) 0.0421(9) Uani 1 1 d . . .
H74A H 0.1803 0.9617 0.2890 0.050 Uiso 1 1 calc R . .
C75 C 0.2157(2) 0.8668(2) 0.27394(17) 0.0421(9) Uani 1 1 d . . .
H75A H 0.1855 0.8407 0.2874 0.051 Uiso 1 1 calc R . .
C76 C 0.2506(2) 1.05909(19) 0.25283(15) 0.0363(8) Uani 1 1 d . . .
C77 C 0.3125(3) 1.1000(2) 0.2532(2) 0.0502(10) Uani 1 1 d . . .
H77A H 0.3592 1.0786 0.2553 0.060 Uiso 1 1 calc R . .
C78 C 0.3051(3) 1.1728(2) 0.25033(19) 0.0485(10) Uani 1 1 d . . .
H78A H 0.3474 1.1994 0.2502 0.058 Uiso 1 1 calc R . .
N12 N 0.24084(18) 1.20685(15) 0.24778(12) 0.0345(7) Uani 1 1 d . . .
C79 C 0.1808(2) 1.1673(2) 0.24763(17) 0.0452(9) Uani 1 1 d . . .
H79A H 0.1352 1.1902 0.2461 0.054 Uiso 1 1 calc R . .
C80 C 0.1830(3) 1.0945(2) 0.24962(18) 0.0456(9) Uani 1 1 d . . .
H80A H 0.1394 1.0692 0.2488 0.055 Uiso 1 1 calc R . .
Cl1 Cl 0.70511(11) 0.38385(8) 0.44627(9) 0.0929(5) Uani 1 1 d DU . .
O13 O 0.6477(8) 0.3328(7) 0.4115(6) 0.165(5) Uani 0.50 1 d PDU A 1
O14 O 0.7663(7) 0.3863(5) 0.4312(6) 0.107(3) Uani 0.50 1 d PDU A 1
O15 O 0.6716(9) 0.4521(5) 0.4371(5) 0.136(4) Uani 0.50 1 d PDU A 1
O16 O 0.7371(9) 0.3691(7) 0.5084(3) 0.173(4) Uani 0.50 1 d PDU A 1
O13B O 0.6662(8) 0.3243(6) 0.4503(6) 0.163(5) Uani 0.50 1 d PDU A 2
O14B O 0.6821(11) 0.3906(8) 0.3847(4) 0.198(5) Uani 0.50 1 d PDU A 2
O15B O 0.6826(9) 0.4452(6) 0.4630(6) 0.143(5) Uani 0.50 1 d PDU A 2
O16B O 0.7919(4) 0.3755(7) 0.4786(7) 0.156(5) Uani 0.50 1 d PDU A 2
Cl2 Cl 0.13617(8) 0.10674(8) 0.37453(6) 0.0694(3) Uani 1 1 d DU . .
O9 O 0.0704(6) 0.1510(6) 0.3364(6) 0.122(5) Uani 0.50 1 d PDU B 1
O10 O 0.2115(5) 0.1343(7) 0.3848(7) 0.129(5) Uani 0.50 1 d PDU B 1
O11 O 0.1225(8) 0.0399(5) 0.3462(6) 0.121(4) Uani 0.50 1 d PDU B 1
O12 O 0.1372(12) 0.0960(11) 0.4299(5) 0.100(5) Uani 0.50 1 d PDU B 1
O9B O 0.1059(8) 0.1725(5) 0.3471(7) 0.124(4) Uani 0.50 1 d PDU B 2
O10B O 0.2155(4) 0.0926(6) 0.3843(5) 0.094(3) Uani 0.50 1 d PDU B 2
O11B O 0.0828(6) 0.0546(6) 0.3328(6) 0.114(4) Uani 0.50 1 d PDU B 2
O12B O 0.1334(12) 0.1012(11) 0.4286(5) 0.099(5) Uani 0.50 1 d PDU B 2
O1W O 0.3028(3) 0.1539(3) 0.1250(2) 0.1074(14) Uani 1 1 d D . .
H1WB H 0.301(4) 0.184(3) 0.100(3) 0.161 Uiso 1 1 d D . .
H1WA H 0.2545(18) 0.144(4) 0.118(3) 0.161 Uiso 1 1 d D . .
O2W O 0.4102(3) 0.0373(3) 0.1711(2) 0.1198(16) Uani 1 1 d D . .
H2WA H 0.393(6) 0.074(2) 0.150(3) 0.180 Uiso 1 1 d D . .
H2WB H 0.389(5) 0.001(2) 0.149(3) 0.180 Uiso 1 1 d D . .
O3W O 0.2807(3) 0.4051(3) 0.0461(2) 0.1138(15) Uani 1 1 d D . .
H3WB H 0.322(3) 0.422(4) 0.045(3) 0.171 Uiso 1 1 d D . .
H3WA H 0.238(2) 0.407(5) 0.0119(16) 0.171 Uiso 1 1 d D . .
O4W O 0.2903(3) 0.2559(2) 0.04160(18) 0.0915(12) Uani 1 1 d D . .
H4WB H 0.252(3) 0.240(3) 0.0084(15) 0.137 Uiso 1 1 d D . .
H4WA H 0.292(4) 0.3004(6) 0.041(3) 0.137 Uiso 1 1 d D . .

loop_
_atom_site_aniso_label
_atom_site_aniso_U_11
_atom_site_aniso_U_22
_atom_site_aniso_U_33
_atom_site_aniso_U_23
_atom_site_aniso_U_13
_atom_site_aniso_U_12
Zn1 0.0269(2) 0.0270(2) 0.02357(16) -0.00006(14) 0.00952(14) 0.00066(14)
Zn2 0.0316(2) 0.0265(2) 0.02676(18) -0.00022(15) 0.00984(15) -0.00007(16)
Zn3 0.0303(2) 0.0262(2) 0.02724(18) 0.00012(15) 0.01059(15) 0.00083(15)
N1 0.0289(16) 0.0390(18) 0.0258(13) 0.0005(12) 0.0094(11) -0.0006(12)
C1 0.0245(19) 0.072(3) 0.0284(17) 0.0033(17) 0.0081(14) 0.0017(17)
C2 0.034(2) 0.075(3) 0.0273(16) 0.0015(17) 0.0146(15) -0.0011(18)
C3 0.0288(19) 0.0315(18) 0.0263(15) 0.0002(14) 0.0100(13) -0.0015(14)
C4 0.028(2) 0.065(3) 0.0321(17) 0.0027(17) 0.0098(14) -0.0048(17)
C5 0.037(2) 0.061(3) 0.0271(16) 0.0028(16) 0.0143(15) -0.0036(17)
N2 0.0300(16) 0.0356(17) 0.0271(13) -0.0013(11) 0.0101(11) -0.0014(12)
C6 0.037(2) 0.054(2) 0.0273(16) 0.0006(16) 0.0150(14) -0.0020(17)
C7 0.0302(19) 0.055(2) 0.0313(17) 0.0003(16) 0.0116(14) -0.0034(16)
C8 0.0301(19) 0.0342(19) 0.0274(16) -0.0003(14) 0.0117(14) -0.0018(14)
C9 0.031(2) 0.118(4) 0.0235(17) -0.002(2) 0.0110(15) -0.005(2)
C10 0.025(2) 0.103(4) 0.0306(18) 0.000(2) 0.0116(15) -0.005(2)
N3 0.0377(18) 0.0383(18) 0.0263(13) -0.0006(12) 0.0071(12) -0.0011(13)
C11 0.038(2) 0.095(4) 0.0290(18) -0.007(2) 0.0093(16) 0.005(2)
C12 0.036(2) 0.107(4) 0.0298(18) -0.003(2) 0.0123(16) -0.002(2)
C13 0.040(2) 0.037(2) 0.0238(15) 0.0006(14) 0.0086(14) -0.0019(16)
C14 0.034(2) 0.079(3) 0.0334(18) 0.0045(19) 0.0079(16) -0.013(2)
C15 0.044(2) 0.070(3) 0.0285(17) 0.0095(18) 0.0107(16) -0.017(2)
C16 0.0312(19) 0.039(2) 0.0289(16) 0.0016(14) 0.0078(14) -0.0013(15)
C17 0.033(2) 0.082(3) 0.0305(17) 0.0106(19) 0.0059(15) -0.012(2)
C18 0.042(2) 0.074(3) 0.0311(17) 0.0124(19) 0.0127(16) -0.009(2)
N4 0.0346(17) 0.0367(18) 0.0274(13) 0.0046(12) 0.0088(12) 0.0004(12)
C19 0.031(2) 0.079(3) 0.0333(18) 0.0095(19) 0.0060(15) -0.0054(19)
C20 0.038(2) 0.084(3) 0.0295(17) 0.0129(19) 0.0123(16) -0.008(2)
N5 0.0302(16) 0.0370(17) 0.0270(13) 0.0013(12) 0.0080(11) -0.0010(12)
C21 0.036(2) 0.048(2) 0.0285(16) 0.0027(15) 0.0130(14) -0.0050(16)
C22 0.0342(19) 0.039(2) 0.0324(16) 0.0013(15) 0.0122(14) -0.0057(15)
C23 0.0332(19) 0.0329(19) 0.0274(15) 0.0011(14) 0.0107(13) 0.0019(14)
C24 0.040(2) 0.053(2) 0.0287(16) 0.0044(16) 0.0144(15) -0.0105(17)
C25 0.036(2) 0.051(2) 0.0323(17) 0.0008(16) 0.0111(15) -0.0113(17)
C26 0.0323(19) 0.035(2) 0.0260(15) 0.0003(14) 0.0088(13) -0.0018(14)
C27 0.038(2) 0.075(3) 0.0302(17) -0.0059(18) 0.0162(15) -0.0033(19)
C28 0.030(2) 0.077(3) 0.0307(17) -0.0089(18) 0.0109(15) -0.0049(18)
N6 0.0333(17) 0.0379(18) 0.0256(12) -0.0019(12) 0.0100(11) -0.0014(12)
C29 0.034(2) 0.054(3) 0.0303(16) -0.0018(16) 0.0143(14) -0.0003(16)
C30 0.0270(18) 0.055(3) 0.0307(16) -0.0019(16) 0.0107(14) -0.0031(16)
N7 0.078(4) 0.133(6) 0.149(5) 0.003(4) 0.071(4) -0.001(4)
C31 0.105(6) 0.115(6) 0.143(6) 0.020(5) 0.082(5) -0.003(5)
C32 0.071(4) 0.093(5) 0.105(4) 0.016(4) 0.045(3) 0.010(3)
C33 0.054(3) 0.059(3) 0.077(3) -0.010(3) 0.032(2) -0.001(2)
C34 0.058(3) 0.091(4) 0.094(4) 0.001(3) 0.042(3) 0.007(3)
C35 0.071(4) 0.118(6) 0.120(5) 0.007(4) 0.054(4) 0.013(4)
C36 0.050(3) 0.046(3) 0.081(3) -0.013(2) 0.030(2) 0.000(2)
C37 0.053(3) 0.076(4) 0.097(4) -0.004(3) 0.026(3) 0.000(3)
C38 0.051(4) 0.081(4) 0.133(6) -0.015(4) 0.022(4) -0.002(3)
N8 0.067(4) 0.092(4) 0.154(5) -0.028(4) 0.062(4) -0.010(3)
C39 0.086(5) 0.131(6) 0.125(6) -0.015(5) 0.074(5) 0.001(4)
C40 0.063(4) 0.116(5) 0.082(4) -0.014(3) 0.039(3) 0.000(3)
N9 0.081(4) 0.089(4) 0.094(3) -0.019(3) 0.049(3) -0.008(3)
C41 0.069(4) 0.099(5) 0.080(4) -0.008(3) 0.033(3) 0.006(3)
C42 0.075(4) 0.073(4) 0.062(3) 0.001(3) 0.034(3) 0.010(3)
C43 0.066(3) 0.067(3) 0.050(2) -0.006(2) 0.032(2) 0.008(2)
C44 0.072(3) 0.058(3) 0.083(3) -0.004(3) 0.042(3) 0.008(3)
C45 0.092(5) 0.064(4) 0.111(4) -0.002(3) 0.059(4) 0.006(3)
C46 0.071(3) 0.061(3) 0.043(2) 0.001(2) 0.028(2) 0.012(2)
C47 0.081(4) 0.060(3) 0.084(3) 0.002(3) 0.045(3) 0.018(3)
C48 0.110(5) 0.054(3) 0.088(4) 0.006(3) 0.055(4) 0.011(3)
N10 0.089(3) 0.072(3) 0.064(2) 0.001(2) 0.037(2) -0.001(3)
C49 0.072(4) 0.079(4) 0.062(3) 0.004(3) 0.036(3) 0.006(3)
C50 0.074(3) 0.054(3) 0.059(3) 0.002(2) 0.033(2) 0.010(2)
O1 0.0393(14) 0.0327(14) 0.0346(12) -0.0023(10) 0.0167(10) -0.0003(11)
O2 0.0394(14) 0.0309(14) 0.0456(13) -0.0019(11) 0.0245(11) 0.0048(11)
C51 0.0293(18) 0.034(2) 0.0250(14) -0.0016(14) 0.0093(13) -0.0001(14)
C52 0.075(3) 0.049(3) 0.083(3) -0.007(2) 0.062(3) 0.000(2)
C53 0.156(6) 0.073(4) 0.183(7) -0.013(4) 0.148(6) 0.005(4)
O3 0.0375(14) 0.0312(14) 0.0412(12) 0.0023(11) 0.0169(11) -0.0021(11)
O4 0.0375(14) 0.0281(13) 0.0413(12) 0.0005(10) 0.0209(11) -0.0024(10)
C54 0.0307(19) 0.034(2) 0.0309(15) 0.0013(15) 0.0105(13) 0.0012(15)
C55 0.069(3) 0.045(3) 0.088(3) -0.006(2) 0.056(3) -0.004(2)
C56 0.088(4) 0.090(4) 0.124(5) -0.001(4) 0.081(4) -0.001(3)
O5 0.0370(14) 0.0335(14) 0.0360(12) -0.0020(10) 0.0177(10) -0.0016(11)
O6 0.0439(15) 0.0315(14) 0.0496(14) -0.0006(11) 0.0283(12) 0.0045(11)
C57 0.0287(18) 0.033(2) 0.0278(15) 0.0018(14) 0.0122(13) 0.0010(14)
C58 0.073(3) 0.044(3) 0.106(4) -0.002(3) 0.071(3) 0.003(2)
C59 0.109(5) 0.070(4) 0.196(7) 0.007(4) 0.119(5) 0.021(3)
O7 0.0343(13) 0.0306(14) 0.0368(12) 0.0012(10) 0.0203(10) -0.0015(10)
O8 0.0375(14) 0.0319(14) 0.0375(12) 0.0014(11) 0.0167(10) -0.0011(11)
C60 0.0299(18) 0.033(2) 0.0251(14) 0.0032(14) 0.0103(13) 0.0018(14)
C61 0.053(3) 0.040(2) 0.067(2) 0.0000(19) 0.041(2) 0.0025(19)
C62 0.049(3) 0.121(5) 0.094(4) -0.004(3) 0.040(3) 0.016(3)
N11 0.0371(17) 0.0282(16) 0.0384(15) 0.0000(13) 0.0148(13) 0.0003(13)
C71 0.049(2) 0.031(2) 0.051(2) -0.0039(17) 0.0294(18) 0.0009(17)
C72 0.054(2) 0.029(2) 0.056(2) 0.0012(17) 0.0334(19) -0.0020(17)
C73 0.038(2) 0.0263(19) 0.0431(18) -0.0009(15) 0.0199(16) -0.0023(14)
C74 0.044(2) 0.032(2) 0.055(2) 0.0027(17) 0.0282(18) 0.0021(16)
C75 0.042(2) 0.031(2) 0.057(2) 0.0036(17) 0.0277(18) 0.0001(16)
C76 0.040(2) 0.0264(19) 0.0423(18) -0.0027(15) 0.0207(16) -0.0019(15)
C77 0.043(2) 0.032(2) 0.083(3) -0.004(2) 0.037(2) 0.0018(17)
C78 0.045(2) 0.028(2) 0.078(3) -0.0010(19) 0.035(2) -0.0023(17)
N12 0.0371(17) 0.0262(15) 0.0369(14) -0.0011(12) 0.0159(13) -0.0026(13)
C79 0.042(2) 0.035(2) 0.059(2) 0.0009(18) 0.0259(18) 0.0056(17)
C80 0.046(2) 0.030(2) 0.066(2) 0.0014(18) 0.032(2) 0.0009(17)
Cl1 0.0983(12) 0.0733(10) 0.1480(15) -0.0048(10) 0.0924(12) -0.0055(8)
O13 0.144(8) 0.161(8) 0.201(10) -0.014(8) 0.093(8) -0.066(7)
O14 0.114(6) 0.097(6) 0.185(8) -0.014(7) 0.131(6) -0.005(5)
O15 0.156(8) 0.134(7) 0.124(9) 0.014(6) 0.074(7) 0.087(6)
O16 0.199(10) 0.175(9) 0.159(8) 0.039(7) 0.100(7) -0.013(8)
O13B 0.135(8) 0.166(8) 0.203(10) 0.063(8) 0.096(8) -0.039(7)
O14B 0.264(11) 0.196(10) 0.150(8) -0.003(8) 0.115(8) -0.014(10)
O15B 0.129(7) 0.168(7) 0.138(8) -0.043(6) 0.071(6) 0.055(6)
O16B 0.093(6) 0.128(8) 0.238(10) -0.027(9) 0.075(7) 0.019(5)
Cl2 0.0580(8) 0.0807(9) 0.0782(8) 0.0011(7) 0.0404(6) 0.0046(6)
O9 0.089(8) 0.143(9) 0.100(6) 0.019(7) 0.022(6) 0.037(7)
O10 0.076(6) 0.180(11) 0.117(7) 0.040(9) 0.037(5) -0.056(6)
O11 0.161(11) 0.094(6) 0.126(8) -0.020(6) 0.085(8) 0.017(7)
O12 0.083(9) 0.151(10) 0.076(7) 0.011(7) 0.046(6) -0.005(8)
O9B 0.131(10) 0.099(7) 0.140(9) 0.025(7) 0.065(8) 0.036(7)
O10B 0.062(5) 0.144(9) 0.093(5) 0.032(7) 0.051(4) 0.025(5)
O11B 0.076(7) 0.142(9) 0.109(7) -0.031(7) 0.035(6) -0.042(6)
O12B 0.078(8) 0.158(10) 0.085(7) -0.007(7) 0.058(6) 0.017(8)
O1W 0.113(3) 0.105(4) 0.104(3) 0.003(3) 0.055(3) -0.019(3)
O2W 0.097(3) 0.144(4) 0.120(4) -0.016(3) 0.056(3) 0.000(4)
O3W 0.077(3) 0.166(5) 0.105(3) 0.010(3) 0.050(2) 0.002(3)
O4W 0.078(3) 0.108(3) 0.095(3) -0.011(2) 0.048(2) -0.018(2)

loop_
_atom_type_symbol
_atom_type_description
_atom_type_scat_dispersion_real
_atom_type_scat_dispersion_imag
_atom_type_scat_source
C C 0.0033 0.0016 'International Tables Vol C Tables 4.2.6.8 and 6.1.1.4'
H H 0.0000 0.0000 'International Tables Vol C Tables 4.2.6.8 and 6.1.1.4'
Cl Cl 0.1484 0.1585 'International Tables Vol C Tables 4.2.6.8 and 6.1.1.4'
N N 0.0061 0.0033 'International Tables Vol C Tables 4.2.6.8 and 6.1.1.4'
O O 0.0106 0.0060 'International Tables Vol C Tables 4.2.6.8 and 6.1.1.4'
Zn Zn 0.2839 1.4301 'International Tables Vol C Tables 4.2.6.8 and 6.1.1.4'

loop_
_geom_angle_atom_site_label_1
_geom_angle_atom_site_label_2
_geom_angle_atom_site_label_3
_geom_angle
_geom_angle_site_symmetry_1
_geom_angle_site_symmetry_3
_geom_angle_publ_flag
N1 Zn1 N2 176.37(11) . . ?
N1 Zn1 O2 89.56(10) . . ?
N1 Zn1 O4 91.73(10) . . ?
N1 Zn1 O6 88.85(10) . 3_565 ?
N1 Zn1 O7 88.88(10) . 3_565 ?
N2 Zn1 O2 91.73(10) . . ?
N2 Zn1 O4 91.67(10) . . ?
N2 Zn1 O6 89.89(10) . 3_565 ?
N2 Zn1 O7 87.74(10) . 3_565 ?
O2 Zn1 O4 89.74(9) . . ?
O2 Zn1 O6 178.26(10) . 3_565 ?
O2 Zn1 O7 89.22(9) . 3_565 ?
O4 Zn1 O6 89.58(10) . 3_565 ?
O4 Zn1 O7 178.79(9) . 3_565 ?
O6 Zn1 O7 91.47(9) 3_565 3_565 ?
N3 Zn2 N5 178.24(11) . . ?
N3 Zn2 O1 89.99(11) . . ?
N3 Zn2 O3 90.10(10) . . ?
N3 Zn2 O4 90.08(10) . . ?
N3 Zn2 C54 90.50(11) . . ?
N3 Zn2 N11 90.79(11) . . ?
N5 Zn2 O1 90.94(10) . . ?
N5 Zn2 O3 88.60(10) . . ?
N5 Zn2 O4 88.23(10) . . ?
N5 Zn2 C54 87.78(11) . . ?
N5 Zn2 N11 90.52(10) . . ?
O1 Zn2 O3 164.88(10) . . ?
O1 Zn2 O4 105.33(9) . . ?
O1 Zn2 C54 135.62(11) . . ?
O1 Zn2 N11 99.75(11) . . ?
O3 Zn2 O4 59.55(9) . . ?
O3 Zn2 C54 29.26(10) . . ?
O3 Zn2 N11 95.36(10) . . ?
O4 Zn2 C54 30.30(10) . . ?
O4 Zn2 N11 154.90(10) . . ?
C54 Zn2 N11 124.61(12) . . ?
N4 Zn3 N6 175.86(11) 1_454 . ?
N4 Zn3 O5 91.54(10) 1_454 . ?
N4 Zn3 O7 88.91(10) 1_454 . ?
N4 Zn3 O8 89.59(10) 1_454 . ?
N4 Zn3 C60 89.01(10) 1_454 . ?
N4 Zn3 N12 87.19(10) 1_454 3_575 ?
N6 Zn3 O5 91.36(10) . . ?
N6 Zn3 O7 93.29(9) . . ?
N6 Zn3 O8 88.51(10) . . ?
N6 Zn3 C60 91.14(10) . . ?
N6 Zn3 N12 89.39(10) . 3_575 ?
O5 Zn3 O7 103.28(9) . . ?
O5 Zn3 O8 162.80(10) . . ?
O5 Zn3 C60 133.33(11) . . ?
O5 Zn3 N12 100.31(11) . 3_575 ?
O7 Zn3 O8 59.57(9) . . ?
O7 Zn3 C60 30.06(9) . . ?
O7 Zn3 N12 156.18(10) . 3_575 ?
O8 Zn3 C60 29.51(9) . . ?
O8 Zn3 N12 96.89(10) . 3_575 ?
C60 Zn3 N12 126.31(11) . 3_575 ?
Zn1 N1 C1 121.8(2) . . ?
Zn1 N1 C5 121.9(2) . . ?
C1 N1 C5 116.3(3) . . ?
N1 C1 H1C 118.2 . . ?
N1 C1 C2 123.7(3) . . ?
H1C C1 C2 118.2 . . ?
C1 C2 H2B 120.0 . . ?
C1 C2 C3 120.1(3) . . ?
H2B C2 C3 120.0 . . ?
C2 C3 C3 122.0(4) . 3_666 ?
C2 C3 C4 115.9(3) . . ?
C3 C3 C4 122.1(4) 3_666 . ?
C3 C4 H4A 119.9 . . ?
C3 C4 C5 120.2(3) . . ?
H4A C4 C5 119.9 . . ?
N1 C5 C4 123.8(3) . . ?
N1 C5 H5A 118.1 . . ?
C4 C5 H5A 118.1 . . ?
Zn1 N2 C6 122.4(2) . . ?
Zn1 N2 C10 121.7(2) . . ?
C6 N2 C10 115.8(3) . . ?
N2 C6 H6A 117.9 . . ?
N2 C6 C7 124.1(3) . . ?
H6A C6 C7 117.9 . . ?
C6 C7 H7A 119.8 . . ?
C6 C7 C8 120.4(3) . . ?
H7A C7 C8 119.8 . . ?
C7 C8 C8 122.2(4) . 3_565 ?
C7 C8 C9 115.7(3) . . ?
C8 C8 C9 122.1(4) 3_565 . ?
C8 C9 H9A 119.8 . . ?
C8 C9 C10 120.4(3) . . ?
H9A C9 C10 119.8 . . ?
N2 C10 C9 123.6(4) . . ?
N2 C10 H10A 118.2 . . ?
C9 C10 H10A 118.2 . . ?
Zn2 N3 C11 120.3(3) . . ?
Zn2 N3 C15 123.4(2) . . ?
C11 N3 C15 116.3(3) . . ?
N3 C11 H11A 118.1 . . ?
N3 C11 C12 123.9(4) . . ?
H11A C11 C12 118.1 . . ?
C11 C12 H12A 120.0 . . ?
C11 C12 C13 120.0(4) . . ?
H12A C12 C13 120.0 . . ?
C12 C13 C14 116.6(3) . . ?
C12 C13 C16 121.3(3) . . ?
C14 C13 C16 122.1(3) . . ?
C13 C14 H14A 120.1 . . ?
C13 C14 C15 119.7(4) . . ?
H14A C14 C15 120.1 . . ?
N3 C15 C14 123.5(4) . . ?
N3 C15 H15A 118.2 . . ?
C14 C15 H15A 118.2 . . ?
C13 C16 C17 120.4(3) . . ?
C13 C16 C20 123.2(3) . . ?
C17 C16 C20 116.4(3) . . ?
C16 C17 H17A 120.1 . . ?
C16 C17 C18 119.8(4) . . ?
H17A C17 C18 120.1 . . ?
C17 C18 H18A 118.0 . . ?
C17 C18 N4 124.1(4) . . ?
H18A C18 N4 118.0 . . ?
Zn3 N4 C18 122.0(2) 1_656 . ?
Zn3 N4 C19 121.7(2) 1_656 . ?
C18 N4 C19 116.3(3) . . ?
N4 C19 H19A 118.4 . . ?
N4 C19 C20 123.1(4) . . ?
H19A C19 C20 118.4 . . ?
C16 C20 C19 120.4(3) . . ?
C16 C20 H20A 119.8 . . ?
C19 C20 H20A 119.8 . . ?
Zn2 N5 C21 121.1(2) . . ?
Zn2 N5 C25 121.7(2) . . ?
C21 N5 C25 116.9(3) . . ?
N5 C21 H21A 118.0 . . ?
N5 C21 C22 124.0(3) . . ?
H21A C21 C22 118.0 . . ?
C21 C22 H22A 120.5 . . ?
C21 C22 C23 119.0(3) . . ?
H22A C22 C23 120.5 . . ?
C22 C23 C24 117.4(3) . . ?
C22 C23 C26 120.3(3) . . ?
C24 C23 C26 122.3(3) . . ?
C23 C24 H24A 120.1 . . ?
C23 C24 C25 119.7(3) . . ?
H24A C24 C25 120.1 . . ?
N5 C25 C24 122.9(3) . . ?
N5 C25 H25A 118.6 . . ?
C24 C25 H25A 118.6 . . ?
C23 C26 C27 121.8(3) . . ?
C23 C26 C30 121.1(3) . . ?
C27 C26 C30 117.1(3) . . ?
C26 C27 H27A 120.0 . . ?
C26 C27 C28 120.0(3) . . ?
H27A C27 C28 120.0 . . ?
C27 C28 H28A 118.5 . . ?
C27 C28 N6 123.0(3) . . ?
H28A C28 N6 118.5 . . ?
Zn3 N6 C28 119.8(2) . . ?
Zn3 N6 C29 123.3(2) . . ?
C28 N6 C29 116.7(3) . . ?
N6 C29 H29A 118.0 . . ?
N6 C29 C30 123.9(3) . . ?
H29A C29 C30 118.0 . . ?
C26 C30 C29 119.3(3) . . ?
C26 C30 H30A 120.4 . . ?
C29 C30 H30A 120.4 . . ?
C31 N7 C35 116.2(6) . . ?
N7 C31 H31A 118.3 . . ?
N7 C31 C32 123.3(7) . . ?
H31A C31 C32 118.3 . . ?
C31 C32 H32A 120.0 . . ?
C31 C32 C33 120.0(6) . . ?
H32A C32 C33 120.0 . . ?
C32 C33 C34 116.3(5) . . ?
C32 C33 C36 121.7(5) . . ?
C34 C33 C36 122.0(5) . . ?
C33 C34 H34A 120.0 . . ?
C33 C34 C35 120.1(6) . . ?
H34A C34 C35 120.0 . . ?
N7 C35 C34 124.1(6) . . ?
N7 C35 H35A 117.9 . . ?
C34 C35 H35A 117.9 . . ?
C33 C36 C37 123.2(5) . . ?
C33 C36 C40 121.4(5) . . ?
C37 C36 C40 115.4(5) . . ?
C36 C37 H37A 120.1 . . ?
C36 C37 C38 119.8(6) . . ?
H37A C37 C38 120.1 . . ?
C37 C38 H38A 117.9 . . ?
C37 C38 N8 124.1(6) . . ?
H38A C38 N8 117.9 . . ?
C38 N8 C39 115.8(6) . . ?
N8 C39 H39A 117.4 . . ?
N8 C39 C40 125.3(7) . . ?
H39A C39 C40 117.4 . . ?
C36 C40 C39 119.6(6) . . ?
C36 C40 H40A 120.2 . . ?
C39 C40 H40A 120.2 . . ?
C41 N9 C45 115.6(5) . . ?
N9 C41 H41A 118.0 . . ?
N9 C41 C42 124.0(5) . . ?
H41A C41 C42 118.0 . . ?
C41 C42 H42A 120.1 . . ?
C41 C42 C43 119.8(5) . . ?
H42A C42 C43 120.1 . . ?
C42 C43 C44 116.6(5) . . ?
C42 C43 C46 121.3(5) . . ?
C44 C43 C46 122.1(4) . . ?
C43 C44 H44A 120.3 . . ?
C43 C44 C45 119.4(5) . . ?
H44A C44 C45 120.3 . . ?
N9 C45 C44 124.5(6) . . ?
N9 C45 H45A 117.8 . . ?
C44 C45 H45A 117.8 . . ?
C43 C46 C47 122.3(5) . . ?
C43 C46 C50 122.6(4) . . ?
C47 C46 C50 115.1(5) . . ?
C46 C47 H47A 120.2 . . ?
C46 C47 C48 119.7(5) . . ?
H47A C47 C48 120.2 . . ?
C47 C48 H48A 117.3 . . ?
C47 C48 N10 125.5(5) . . ?
H48A C48 N10 117.3 . . ?
C48 N10 C49 114.5(5) . . ?
N10 C49 H49A 117.8 . . ?
N10 C49 C50 124.5(5) . . ?
H49A C49 C50 117.8 . . ?
C46 C50 C49 120.7(5) . . ?
C46 C50 H50A 119.6 . . ?
C49 C50 H50A 119.6 . . ?
Zn2 O1 C51 127.6(2) . . ?
Zn1 O2 C51 150.6(2) . . ?
O1 C51 O2 125.0(3) . . ?
O1 C51 C52 117.5(3) . . ?
O2 C51 C52 117.5(3) . . ?
C51 C52 H52A 107.9 . . ?
C51 C52 H52B 107.9 . . ?
C51 C52 C53 117.4(4) . . ?
H52A C52 H52B 107.2 . . ?
H52A C52 C53 107.9 . . ?
H52B C52 C53 107.9 . . ?
C52 C53 H53A 109.5 . . ?
C52 C53 H53B 109.5 . . ?
C52 C53 H53C 109.5 . . ?
H53A C53 H53B 109.5 . . ?
H53A C53 H53C 109.5 . . ?
H53B C53 H53C 109.5 . . ?
Zn2 O3 C54 92.3(2) . . ?
Zn1 O4 Zn2 120.50(11) . . ?
Zn1 O4 C54 150.6(2) . . ?
Zn2 O4 C54 88.9(2) . . ?
Zn2 C54 O3 58.44(18) . . ?
Zn2 C54 O4 60.85(18) . . ?
Zn2 C54 C55 177.6(3) . . ?
O3 C54 O4 119.3(3) . . ?
O3 C54 C55 120.4(3) . . ?
O4 C54 C55 120.3(3) . . ?
C54 C55 H55A 108.4 . . ?
C54 C55 H55B 108.4 . . ?
C54 C55 C56 115.5(4) . . ?
H55A C55 H55B 107.5 . . ?
H55A C55 C56 108.4 . . ?
H55B C55 C56 108.4 . . ?
C55 C56 H56A 109.5 . . ?
C55 C56 H56B 109.5 . . ?
C55 C56 H56C 109.5 . . ?
H56A C56 H56B 109.5 . . ?
H56A C56 H56C 109.5 . . ?
H56B C56 H56C 109.5 . . ?
Zn3 O5 C57 131.0(2) . . ?
Zn1 O6 C57 148.8(2) 3_565 . ?
O5 C57 O6 125.2(3) . . ?
O5 C57 C58 117.5(3) . . ?
O6 C57 C58 117.3(3) . . ?
C57 C58 H58A 107.8 . . ?
C57 C58 H58B 107.8 . . ?
C57 C58 C59 118.0(4) . . ?
H58A C58 H58B 107.1 . . ?
H58A C58 C59 107.8 . . ?
H58B C58 C59 107.8 . . ?
C58 C59 H59A 109.5 . . ?
C58 C59 H59B 109.5 . . ?
C58 C59 H59C 109.5 . . ?
H59A C59 H59B 109.5 . . ?
H59A C59 H59C 109.5 . . ?
H59B C59 H59C 109.5 . . ?
Zn1 O7 Zn3 120.05(10) 3_565 . ?
Zn1 O7 C60 150.5(2) 3_565 . ?
Zn3 O7 C60 89.2(2) . . ?
Zn3 O8 C60 91.9(2) . . ?
Zn3 C60 O7 60.78(17) . . ?
Zn3 C60 O8 58.62(17) . . ?
Zn3 C60 C61 178.2(3) . . ?
O7 C60 O8 119.4(3) . . ?
O7 C60 C61 120.9(3) . . ?
O8 C60 C61 119.7(3) . . ?
C60 C61 H61A 108.7 . . ?
C60 C61 H61B 108.7 . . ?
C60 C61 C62 114.0(4) . . ?
H61A C61 H61B 107.6 . . ?
H61A C61 C62 108.7 . . ?
H61B C61 C62 108.7 . . ?
C61 C62 H62A 109.5 . . ?
C61 C62 H62B 109.5 . . ?
C61 C62 H62C 109.5 . . ?
H62A C62 H62B 109.5 . . ?
H62A C62 H62C 109.5 . . ?
H62B C62 H62C 109.5 . . ?
Zn2 N11 C71 121.0(2) . . ?
Zn2 N11 C75 121.3(2) . . ?
C71 N11 C75 117.7(3) . . ?
N11 C71 H71A 118.7 . . ?
N11 C71 C72 122.7(3) . . ?
H71A C71 C72 118.7 . . ?
C71 C72 H72A 120.1 . . ?
C71 C72 C73 119.8(3) . . ?
H72A C72 C73 120.1 . . ?
C72 C73 C74 117.0(3) . . ?
C72 C73 C76 121.7(3) . . ?
C74 C73 C76 121.3(3) . . ?
C73 C74 H74A 120.0 . . ?
C73 C74 C75 120.0(3) . . ?
H74A C74 C75 120.0 . . ?
N11 C75 C74 122.9(3) . . ?
N11 C75 H75A 118.5 . . ?
C74 C75 H75A 118.5 . . ?
C73 C76 C77 121.2(3) . . ?
C73 C76 C80 121.7(3) . . ?
C77 C76 C80 117.0(4) . . ?
C76 C77 H77A 120.1 . . ?
C76 C77 C78 119.8(4) . . ?
H77A C77 C78 120.1 . . ?
C77 C78 H78A 118.4 . . ?
C77 C78 N12 123.2(4) . . ?
H78A C78 N12 118.4 . . ?
Zn3 N12 C78 121.5(2) 3_575 . ?
Zn3 N12 C79 121.4(2) 3_575 . ?
C78 N12 C79 117.1(3) . . ?
N12 C79 H79A 118.4 . . ?
N12 C79 C80 123.2(4) . . ?
H79A C79 C80 118.4 . . ?
C76 C80 C79 119.7(4) . . ?
C76 C80 H80A 120.2 . . ?
C79 C80 H80A 120.2 . . ?
O13 Cl1 O14 108.8(7) . . ?
O13 Cl1 O15 113.5(8) . . ?
O13 Cl1 O16 110.0(7) . . ?
O13 Cl1 O13B 37.8(6) . . ?
O13 Cl1 O14B 68.8(7) . . ?
O13 Cl1 O15B 122.3(10) . . ?
O13 Cl1 O16B 126.2(9) . . ?
O14 Cl1 O15 106.5(7) . . ?
O14 Cl1 O16 112.4(7) . . ?
O14 Cl1 O13B 126.3(8) . . ?
O14 Cl1 O14B 61.0(7) . . ?
O14 Cl1 O15B 119.0(9) . . ?
O14 Cl1 O16B 45.8(6) . . ?
O15 Cl1 O16 105.7(6) . . ?
O15 Cl1 O13B 124.2(10) . . ?
O15 Cl1 O14B 82.5(8) . . ?
O15 Cl1 O15B 25.1(8) . . ?
O15 Cl1 O16B 119.0(9) . . ?
O16 Cl1 O13B 72.3(7) . . ?
O16 Cl1 O14B 171.1(8) . . ?
O16 Cl1 O15B 80.6(8) . . ?
O16 Cl1 O16B 66.5(7) . . ?
O13B Cl1 O14B 106.3(7) . . ?
O13B Cl1 O15B 114.6(8) . . ?
O13B Cl1 O16B 110.9(7) . . ?
O14B Cl1 O15B 107.6(7) . . ?
O14B Cl1 O16B 106.7(7) . . ?
O15B Cl1 O16B 110.4(7) . . ?
O9 Cl2 O10 110.7(7) . . ?
O9 Cl2 O11 107.7(7) . . ?
O9 Cl2 O12 110.8(8) . . ?
O9 Cl2 O9B 29.1(8) . . ?
O9 Cl2 O10B 135.9(9) . . ?
O9 Cl2 O11B 81.4(8) . . ?
O9 Cl2 O12B 106.5(13) . . ?
O10 Cl2 O11 109.8(7) . . ?
O10 Cl2 O12 110.6(8) . . ?
O10 Cl2 O9B 82.9(8) . . ?
O10 Cl2 O10B 33.1(7) . . ?
O10 Cl2 O11B 131.1(9) . . ?
O10 Cl2 O12B 111.5(12) . . ?
O11 Cl2 O12 107.1(8) . . ?
O11 Cl2 O9B 127.6(10) . . ?
O11 Cl2 O10B 79.9(7) . . ?
O11 Cl2 O11B 28.3(7) . . ?
O11 Cl2 O12B 110.5(13) . . ?
O12 Cl2 O9B 115.4(14) . . ?
O12 Cl2 O10B 107.8(11) . . ?
O12 Cl2 O11B 108.0(13) . . ?
O12 Cl2 O12B 4.6(16) . . ?
O9B Cl2 O10B 112.6(7) . . ?
O9B Cl2 O11B 106.3(7) . . ?
O9B Cl2 O12B 110.9(8) . . ?
O10B Cl2 O11B 106.2(6) . . ?
O10B Cl2 O12B 111.2(7) . . ?
O11B Cl2 O12B 109.4(8) . . ?
H1WB O1W H1WA 110(2) . . ?
H2WA O2W H2WB 110(2) . . ?
H3WB O3W H3WA 110(2) . . ?
H4WB O4W H4WA 110(2) . . ?

loop_
_geom_bond_atom_site_label_1
_geom_bond_atom_site_label_2
_geom_bond_distance
_geom_bond_site_symmetry_2
_geom_bond_publ_flag
Zn1 N1 2.174(3) . ?
Zn1 N2 2.167(3) . ?
Zn1 O2 2.119(2) . ?
Zn1 O4 2.133(2) . ?
Zn1 O6 2.083(2) 3_565 ?
Zn1 O7 2.152(2) 3_565 ?
Zn2 N3 2.202(3) . ?
Zn2 N5 2.198(3) . ?
Zn2 O1 2.003(2) . ?
Zn2 O3 2.166(2) . ?
Zn2 O4 2.218(2) . ?
Zn2 C54 2.540(4) . ?
Zn2 N11 2.121(3) . ?
Zn3 N4 2.198(3) 1_454 ?
Zn3 N6 2.206(3) . ?
Zn3 O5 1.995(2) . ?
Zn3 O7 2.215(2) . ?
Zn3 O8 2.168(2) . ?
Zn3 C60 2.538(3) . ?
Zn3 N12 2.108(3) 3_575 ?
N1 C1 1.332(4) . ?
N1 C5 1.328(5) . ?
C1 H1C 0.9300 . ?
C1 C2 1.385(4) . ?
C2 H2B 0.9300 . ?
C2 C3 1.387(5) . ?
C3 C3 1.497(6) 3_666 ?
C3 C4 1.384(5) . ?
C4 H4A 0.9300 . ?
C4 C5 1.384(4) . ?
C5 H5A 0.9300 . ?
N2 C6 1.321(5) . ?
N2 C10 1.336(4) . ?
C6 H6A 0.9300 . ?
C6 C7 1.381(4) . ?
C7 H7A 0.9300 . ?
C7 C8 1.382(5) . ?
C8 C8 1.490(6) 3_565 ?
C8 C9 1.379(5) . ?
C9 H9A 0.9300 . ?
C9 C10 1.384(5) . ?
C10 H10A 0.9300 . ?
N3 C11 1.324(5) . ?
N3 C15 1.325(5) . ?
C11 H11A 0.9300 . ?
C11 C12 1.376(5) . ?
C12 H12A 0.9300 . ?
C12 C13 1.374(5) . ?
C13 C14 1.374(5) . ?
C13 C16 1.481(4) . ?
C14 H14A 0.9300 . ?
C14 C15 1.389(5) . ?
C15 H15A 0.9300 . ?
C16 C17 1.390(5) . ?
C16 C20 1.370(5) . ?
C17 H17A 0.9300 . ?
C17 C18 1.370(5) . ?
C18 H18A 0.9300 . ?
C18 N4 1.328(5) . ?
N4 Zn3 2.197(3) 1_656 ?
N4 C19 1.335(5) . ?
C19 H19A 0.9300 . ?
C19 C20 1.383(5) . ?
C20 H20A 0.9300 . ?
N5 C21 1.325(4) . ?
N5 C25 1.346(4) . ?
C21 H21A 0.9300 . ?
C21 C22 1.374(4) . ?
C22 H22A 0.9300 . ?
C22 C23 1.392(5) . ?
C23 C24 1.381(5) . ?
C23 C26 1.482(4) . ?
C24 H24A 0.9300 . ?
C24 C25 1.376(4) . ?
C25 H25A 0.9300 . ?
C26 C27 1.383(5) . ?
C26 C30 1.385(5) . ?
C27 H27A 0.9300 . ?
C27 C28 1.377(5) . ?
C28 H28A 0.9300 . ?
C28 N6 1.341(4) . ?
N6 C29 1.331(4) . ?
C29 H29A 0.9300 . ?
C29 C30 1.379(4) . ?
C30 H30A 0.9300 . ?
N7 C31 1.334(9) . ?
N7 C35 1.315(8) . ?
C31 H31A 0.9300 . ?
C31 C32 1.378(8) . ?
C32 H32A 0.9300 . ?
C32 C33 1.376(7) . ?
C33 C34 1.374(7) . ?
C33 C36 1.472(7) . ?
C34 H34A 0.9300 . ?
C34 C35 1.371(8) . ?
C35 H35A 0.9300 . ?
C36 C37 1.368(7) . ?
C36 C40 1.396(7) . ?
C37 H37A 0.9300 . ?
C37 C38 1.389(9) . ?
C38 H38A 0.9300 . ?
C38 N8 1.306(8) . ?
N8 C39 1.302(8) . ?
C39 H39A 0.9300 . ?
C39 C40 1.359(8) . ?
C40 H40A 0.9300 . ?
N9 C41 1.339(7) . ?
N9 C45 1.331(7) . ?
C41 H41A 0.9300 . ?
C41 C42 1.376(8) . ?
C42 H42A 0.9300 . ?
C42 C43 1.388(7) . ?
C43 C44 1.386(7) . ?
C43 C46 1.478(7) . ?
C44 H44A 0.9300 . ?
C44 C45 1.379(7) . ?
C45 H45A 0.9300 . ?
C46 C47 1.392(6) . ?
C46 C50 1.379(6) . ?
C47 H47A 0.9300 . ?
C47 C48 1.372(8) . ?
C48 H48A 0.9300 . ?
C48 N10 1.323(7) . ?
N10 C49 1.331(6) . ?
C49 H49A 0.9300 . ?
C49 C50 1.373(7) . ?
C50 H50A 0.9300 . ?
O1 C51 1.268(4) . ?
O2 C51 1.244(4) . ?
C51 C52 1.506(5) . ?
C52 H52A 0.9700 . ?
C52 H52B 0.9700 . ?
C52 C53 1.470(6) . ?
C53 H53A 0.9600 . ?
C53 H53B 0.9600 . ?
C53 H53C 0.9600 . ?
O3 C54 1.242(4) . ?
O4 C54 1.282(4) . ?
C54 C55 1.494(5) . ?
C55 H55A 0.9700 . ?
C55 H55B 0.9700 . ?
C55 C56 1.480(6) . ?
C56 H56A 0.9600 . ?
C56 H56B 0.9600 . ?
C56 H56C 0.9600 . ?
O5 C57 1.259(4) . ?
O6 Zn1 2.083(2) 3_565 ?
O6 C57 1.245(4) . ?
C57 C58 1.492(5) . ?
C58 H58A 0.9700 . ?
C58 H58B 0.9700 . ?
C58 C59 1.471(6) . ?
C59 H59A 0.9600 . ?
C59 H59B 0.9600 . ?
C59 H59C 0.9600 . ?
O7 Zn1 2.152(2) 3_565 ?
O7 C60 1.271(4) . ?
O8 C60 1.251(4) . ?
C60 C61 1.496(5) . ?
C61 H61A 0.9700 . ?
C61 H61B 0.9700 . ?
C61 C62 1.497(6) . ?
C62 H62A 0.9600 . ?
C62 H62B 0.9600 . ?
C62 H62C 0.9600 . ?
N11 C71 1.333(5) . ?
N11 C75 1.331(5) . ?
C71 H71A 0.9300 . ?
C71 C72 1.382(5) . ?
C72 H72A 0.9300 . ?
C72 C73 1.382(5) . ?
C73 C74 1.384(5) . ?
C73 C76 1.494(5) . ?
C74 H74A 0.9300 . ?
C74 C75 1.374(5) . ?
C75 H75A 0.9300 . ?
C76 C77 1.378(5) . ?
C76 C80 1.383(5) . ?
C77 H77A 0.9300 . ?
C77 C78 1.375(5) . ?
C78 H78A 0.9300 . ?
C78 N12 1.325(5) . ?
N12 Zn3 2.108(3) 3_575 ?
N12 C79 1.337(5) . ?
C79 H79A 0.9300 . ?
C79 C80 1.371(5) . ?
C80 H80A 0.9300 . ?
Cl1 O13 1.380(6) . ?
Cl1 O14 1.368(5) . ?
Cl1 O15 1.395(6) . ?
Cl1 O16 1.418(6) . ?
Cl1 O13B 1.365(6) . ?
Cl1 O14B 1.417(6) . ?
Cl1 O15B 1.369(6) . ?
Cl1 O16B 1.401(6) . ?
Cl2 O9 1.395(6) . ?
Cl2 O10 1.385(6) . ?
Cl2 O11 1.410(6) . ?
Cl2 O12 1.422(6) . ?
Cl2 O9B 1.395(6) . ?
Cl2 O10B 1.387(6) . ?
Cl2 O11B 1.423(6) . ?
Cl2 O12B 1.413(6) . ?
O1W H1WB 0.840(11) . ?
O1W H1WA 0.840(11) . ?
O2W H2WA 0.844(11) . ?
O2W H2WB 0.841(11) . ?
O3W H3WB 0.843(11) . ?
O3W H3WA 0.840(11) . ?
O4W H4WB 0.840(11) . ?
O4W H4WA 0.839(11) . ?

loop_
_geom_hbond_atom_site_label_D
_geom_hbond_atom_site_label_H
_geom_hbond_atom_site_label_A
_geom_hbond_distance_DH
_geom_hbond_distance_HA
_geom_hbond_distance_DA
_geom_hbond_angle_DHA
_geom_hbond_site_symmetry_A
O1W H1WB O4W 0.840(11) 1.954(13) 2.794(6) 177(7) .
O1W H1WA N10 0.840(11) 2.14(2) 2.959(7) 166(8) .
O2W H2WA O1W 0.844(11) 2.10(6) 2.798(8) 140(9) .
O2W H2WB O15 0.841(11) 2.12(4) 2.890(11) 151(7) 2_645
O2W H2WB O14B 0.841(11) 2.39(3) 3.188(15) 159(8) 2_645
O3W H3WB N8 0.843(11) 2.04(4) 2.830(7) 156(9) 4_565
O3W H3WA O12B 0.840(11) 2.05(2) 2.882(17) 173(9) 4_565
O3W H3WA O12 0.840(11) 1.99(2) 2.830(17) 175(9) 4_565
O4W H4WB N9 0.840(11) 2.13(2) 2.909(6) 155(5) 3
O4W H4WA O3W 0.839(11) 1.993(19) 2.822(8) 170(8) .
